data_2225641
loop_
_publ_author_name
'Imoto, Kenta'
'Kaneko, Souhei'
'Tsunobuchi, Yoshihide'
'Nakabayashi, Koji'
'Ohkoshi, Shin-ichi'

_publ_section_title
;
 Poly[aquahexabenzimidazoleocta-\m-cyanido-octacyanidotricopper(II)ditungstate(V)]
;
_journal_coeditor_code PK2226
_journal_issue 4
_journal_name_full 'Acta Crystallographica Section E'
_journal_page_first m403
_journal_page_last m404
_journal_paper_doi 10.1107/S160053681000841X
_journal_volume 66
_journal_year 2010
_chemical_formula_iupac '[Cu3 W2 (C N)16 (C7 H6 N2)6 (H2 O)]'
_chemical_formula_moiety 'C58 H38 Cu3 N28 O W2 '
_chemical_formula_sum 'C58 H38 Cu3 N28 O W2'
_chemical_formula_weight 1701.46
_chemical_name_systematic
;
Poly[aquahexabenzimidazoleocta-\m-cyanido-
octacyanidotricopper(II)ditungstate(V)]
;
_space_group_IT_number 15
_symmetry_cell_setting monoclinic
_symmetry_space_group_name_Hall '-C 2yc'
_symmetry_space_group_name_H-M 'C 1 2/c 1'
_audit_creation_method 'by CrystalStructure 3.8'
_cell_angle_alpha 90.0000
_cell_angle_beta 93.8269(8)
_cell_angle_gamma 90.0000
_cell_formula_units_Z 4
_cell_length_a 32.0103(8)
_cell_length_b 10.2389(3)
_cell_length_c 19.5533(5)
_cell_measurement_reflns_used 24759
_cell_measurement_temperature 296.1
_cell_measurement_theta_max 27.5
_cell_measurement_theta_min 3.0
_cell_volume 6394.3(3)
_computing_cell_refinement 'PROCESS-AUTO (Rigaku, 1998)'
_computing_data_collection 'PROCESS-AUTO (Rigaku, 1998)'
_computing_data_reduction 'CrystalStructure (Rigaku, 2007)'
_computing_molecular_graphics
;
ORTEP-3 (Farrugia, 1997) and VESTA (Momma & Izumi, 2006)
;
_computing_publication_material 'CrystalStructure (Rigaku, 2007)'
_computing_structure_refinement 'SHELXL97 (Sheldrick, 2008)'
_computing_structure_solution 'SHELXS97 (Sheldrick, 2008)'
_diffrn_ambient_temperature 293
_diffrn_detector_area_resol_mean 10.00
_diffrn_measured_fraction_theta_full 0.998
_diffrn_measured_fraction_theta_max 0.998
_diffrn_measurement_device_type 'Rigaku R-AXIS RAPID'
_diffrn_measurement_method \w
_diffrn_radiation_type 'Mo K\a'
_diffrn_radiation_wavelength 0.71075
_diffrn_reflns_av_R_equivalents 0.059
_diffrn_reflns_limit_h_max 41
_diffrn_reflns_limit_h_min -39
_diffrn_reflns_limit_k_max 13
_diffrn_reflns_limit_k_min -13
_diffrn_reflns_limit_l_max 24
_diffrn_reflns_limit_l_min -25
_diffrn_reflns_number 31073
_diffrn_reflns_theta_full 27.47
_diffrn_reflns_theta_max 27.47
_exptl_absorpt_coefficient_mu 4.634
_exptl_absorpt_correction_T_max 0.690
_exptl_absorpt_correction_T_min 0.327
_exptl_absorpt_correction_type multi-scan
_exptl_absorpt_process_details
;
(ABSCOR; Higashi, 1995)
;
_exptl_crystal_colour blue
_exptl_crystal_density_diffrn 1.767
_exptl_crystal_density_method 'not measured'
_exptl_crystal_description stick
_exptl_crystal_F_000 3300.00
_exptl_crystal_size_max 0.45
_exptl_crystal_size_mid 0.12
_exptl_crystal_size_min 0.08
_refine_diff_density_max 1.85
_refine_diff_density_min -1.08
_refine_ls_extinction_method none
_refine_ls_goodness_of_fit_ref 1.023
_refine_ls_hydrogen_treatment mixed
_refine_ls_number_parameters 421
_refine_ls_number_reflns 7321
_refine_ls_number_restraints 0
_refine_ls_R_factor_gt 0.0298
_refine_ls_shift/su_max 0.0020
_refine_ls_structure_factor_coef Fsqd
_refine_ls_weighting_details 'w = 1/[\s^2^(Fo^2^)+(0.0430P)^2^+13.5260P] where P=(Fo^2^+2Fc^2^)/3'
_refine_ls_weighting_scheme calc
_refine_ls_wR_factor_ref 0.0848
_reflns_number_gt 6376
_reflns_number_total 7321
_reflns_threshold_expression F^2^>2\s(F^2^)
_cod_data_source_file pk2226.cif
_cod_data_source_block I
_cod_original_sg_symbol_H-M 'C 2/c'
_cod_original_formula_sum 'C58 H38 Cu3 N28 O W2 '
_cod_database_code 2225641
_cod_database_fobs_code 2225641

loop_
_symmetry_equiv_pos_as_xyz
+X,+Y,+Z
-X,+Y,1/2-Z
-X,-Y,-Z
+X,-Y,1/2+Z
1/2+X,1/2+Y,+Z
1/2-X,1/2+Y,1/2-Z
1/2-X,1/2-Y,-Z
1/2+X,1/2-Y,1/2+Z

loop_
_atom_site_type_symbol
_atom_site_label
_atom_site_fract_x
_atom_site_fract_y
_atom_site_fract_z
_atom_site_U_iso_or_equiv
_atom_site_adp_type
_atom_site_calc_flag
_atom_site_refinement_flags
_atom_site_occupancy
_atom_site_disorder_assembly
_atom_site_disorder_group
W W(1) 0.145909(4) 0.677683(13) 0.197487(7) 0.01965(5) Uani d . 1.00 . .
Cu Cu(2) 0.0000 0.49203(8) 0.2500 0.03412(16) Uani d S 1.00 . .
Cu Cu(1) 0.188606(15) 1.17685(4) 0.21356(2) 0.02394(11) Uani d . 1.00 . .
O O(1) 0.0000 0.7293(9) 0.2500 0.122(3) Uani d S 1.00 . .
N N(2) 0.05975(11) 0.5193(3) 0.23372(18) 0.0370(8) Uani d . 1.00 . .
N N(1) 0.17619(12) 0.9853(3) 0.21299(18) 0.0346(7) Uani d . 1.00 . .
N N(3) 0.17679(12) 0.3708(3) 0.21001(18) 0.0342(7) Uani d . 1.00 . .
N N(4) 0.24430(12) 0.6811(3) 0.26064(19) 0.0339(8) Uani d . 1.00 . .
N N(5) 0.10782(14) 0.5221(4) 0.0592(2) 0.0526(11) Uani d . 1.00 . .
N N(6) 0.06447(17) 0.8632(4) 0.1550(3) 0.0742(16) Uani d . 1.00 . .
N N(7) 0.13445(14) 0.7107(5) 0.36327(19) 0.0533(11) Uani d . 1.00 . .
N N(8) 0.19927(14) 0.7590(4) 0.06671(18) 0.0495(10) Uani d . 1.00 . .
N N(9) 0.01423(12) 0.4524(4) 0.34652(19) 0.0422(9) Uani d . 1.00 . .
N N(10) 0.04890(15) 0.4583(5) 0.4471(2) 0.0610(12) Uani d . 1.00 . .
N N(11) 0.17406(12) 1.1776(3) 0.31062(18) 0.0334(8) Uani d . 1.00 . .
N N(12) 0.17738(19) 1.1969(4) 0.4229(2) 0.0611(13) Uani d . 1.00 . .
N N(13) 0.18846(12) 1.1756(3) 0.11163(18) 0.0306(7) Uani d . 1.00 . .
N N(14) 0.16506(13) 1.2126(4) 0.00448(19) 0.0410(8) Uani d . 1.00 . .
C C(2) 0.09067(13) 0.5704(4) 0.22258(19) 0.0295(8) Uani d . 1.00 . .
C C(1) 0.16532(12) 0.8801(3) 0.21138(19) 0.0276(8) Uani d . 1.00 . .
C C(3) 0.16736(12) 0.4779(3) 0.20814(18) 0.0253(7) Uani d . 1.00 . .
C C(4) 0.21022(13) 0.6805(3) 0.2396(2) 0.0276(8) Uani d . 1.00 . .
C C(5) 0.12014(14) 0.5790(4) 0.1062(2) 0.0339(9) Uani d . 1.00 . .
C C(6) 0.09391(15) 0.8020(4) 0.1676(2) 0.0399(10) Uani d . 1.00 . .
C C(7) 0.13846(14) 0.7019(4) 0.3060(2) 0.0334(9) Uani d . 1.00 . .
C C(8) 0.18115(14) 0.7292(4) 0.11189(19) 0.0329(8) Uani d . 1.00 . .
C C(9) 0.04547(15) 0.5048(5) 0.3837(2) 0.0499(12) Uani d . 1.00 . .
C C(10) -0.00421(16) 0.3619(5) 0.3883(2) 0.0478(11) Uani d . 1.00 . .
C C(11) -0.03601(18) 0.2733(6) 0.3741(3) 0.0692(16) Uani d . 1.00 . .
C C(12) -0.0462(2) 0.1936(7) 0.4281(5) 0.097(2) Uani d . 1.00 . .
C C(13) -0.0237(3) 0.2026(9) 0.4940(5) 0.111(3) Uani d . 1.00 . .
C C(14) 0.0073(3) 0.2874(8) 0.5065(3) 0.086(2) Uani d . 1.00 . .
C C(15) 0.01723(19) 0.3657(6) 0.4523(2) 0.0585(14) Uani d . 1.00 . .
C C(16) 0.19871(18) 1.2102(5) 0.3653(2) 0.0452(11) Uani d . 1.00 . .
C C(17) 0.13574(16) 1.1428(4) 0.3341(2) 0.0422(10) Uani d . 1.00 . .
C C(18) 0.09927(18) 1.1010(6) 0.2988(3) 0.0673(16) Uani d . 1.00 . .
C C(19) 0.0650(2) 1.0730(8) 0.3375(6) 0.111(3) Uani d . 1.00 . .
C C(20) 0.0680(3) 1.0858(9) 0.4067(6) 0.117(3) Uani d . 1.00 . .
C C(21) 0.1033(3) 1.1243(8) 0.4433(4) 0.104(3) Uani d . 1.00 . .
C C(22) 0.1385(2) 1.1537(5) 0.4053(3) 0.0569(14) Uani d . 1.00 . .
C C(23) 0.15930(14) 1.2307(4) 0.0704(2) 0.0365(9) Uani d . 1.00 . .
C C(24) 0.21615(14) 1.1184(4) 0.0683(2) 0.0328(8) Uani d . 1.00 . .
C C(25) 0.25409(15) 1.0524(4) 0.0820(2) 0.0426(10) Uani d . 1.00 . .
C C(26) 0.27512(18) 1.0159(5) 0.0266(3) 0.0545(13) Uani d . 1.00 . .
C C(27) 0.2601(2) 1.0414(5) -0.0407(2) 0.0577(14) Uani d . 1.00 . .
C C(28) 0.2242(2) 1.1052(5) -0.0553(2) 0.0526(13) Uani d . 1.00 . .
C C(29) 0.20135(17) 1.1435(4) 0.0004(2) 0.0394(10) Uani d . 1.00 . .
H H(1) 0.025(3) 0.784(12) 0.233(6) 0.20(5) Uiso c . 1.00 . .
H H(9) 0.0633 0.5677 0.3674 0.060 Uiso c R 1.00 . .
H H(10N) 0.0672 0.4809 0.4791 0.073 Uiso c R 1.00 . .
H H(11) -0.0499 0.2671 0.3309 0.083 Uiso c R 1.00 . .
H H(12) -0.0679 0.1336 0.4215 0.116 Uiso c R 1.00 . .
H H(12N) 0.1873 1.2136 0.4639 0.073 Uiso c R 1.00 . .
H H(13) -0.0311 0.1475 0.5291 0.133 Uiso c R 1.00 . .
H H(14) 0.0215 0.2937 0.5494 0.103 Uiso c R 1.00 . .
H H(14N) 0.1489 1.2395 -0.0295 0.049 Uiso c R 1.00 . .
H H(16) 0.2264 1.2378 0.3643 0.054 Uiso c R 1.00 . .
H H(18) 0.0975 1.0918 0.2514 0.081 Uiso c R 1.00 . .
H H(19) 0.0399 1.0454 0.3155 0.133 Uiso c R 1.00 . .
H H(20) 0.0445 1.0671 0.4304 0.140 Uiso c R 1.00 . .
H H(21) 0.1045 1.1312 0.4908 0.124 Uiso c R 1.00 . .
H H(23) 0.1369 1.2775 0.0860 0.044 Uiso c R 1.00 . .
H H(25) 0.2644 1.0343 0.1265 0.051 Uiso c R 1.00 . .
H H(26) 0.3005 0.9722 0.0341 0.065 Uiso c R 1.00 . .
H H(27) 0.2756 1.0132 -0.0765 0.069 Uiso c R 1.00 . .
H H(28) 0.2147 1.1234 -0.1002 0.063 Uiso c R 1.00 . .

loop_
_atom_site_aniso_label
_atom_site_aniso_U_11
_atom_site_aniso_U_22
_atom_site_aniso_U_33
_atom_site_aniso_U_12
_atom_site_aniso_U_13
_atom_site_aniso_U_23
W(1) 0.02408(10) 0.01523(9) 0.01913(9) 0.00006(5) -0.00245(6) -0.00061(5)
Cu(2) 0.0216(3) 0.0477(4) 0.0322(3) 0.0000 -0.0040(2) 0.0000
Cu(1) 0.0300(2) 0.0160(2) 0.0255(2) 0.00025(17) -0.0012(2) -0.00081(16)
O(1) 0.105(6) 0.069(5) 0.200(10) 0.0000 0.080(6) 0.0000
N(2) 0.0287(18) 0.044(2) 0.0377(19) -0.0043(15) -0.0018(15) -0.0010(15)
N(1) 0.048(2) 0.0204(17) 0.0353(18) -0.0029(15) 0.0027(16) -0.0029(13)
N(3) 0.045(2) 0.0225(18) 0.0347(18) 0.0024(15) -0.0027(15) 0.0004(14)
N(4) 0.0310(19) 0.033(2) 0.037(2) -0.0025(13) -0.0035(16) 0.0025(13)
N(5) 0.070(2) 0.050(2) 0.035(2) -0.006(2) -0.017(2) -0.0103(18)
N(6) 0.068(3) 0.042(2) 0.107(4) 0.020(2) -0.031(3) -0.001(2)
N(7) 0.055(2) 0.079(3) 0.0264(19) -0.017(2) 0.0053(18) -0.0072(18)
N(8) 0.069(2) 0.052(2) 0.0286(18) -0.014(2) 0.0124(19) -0.0029(17)
N(9) 0.0318(19) 0.058(2) 0.0361(19) -0.0047(17) -0.0057(16) 0.0074(17)
N(10) 0.058(2) 0.083(3) 0.040(2) 0.004(2) -0.015(2) 0.004(2)
N(11) 0.042(2) 0.0267(18) 0.0315(18) 0.0020(14) 0.0016(16) -0.0003(12)
N(12) 0.097(4) 0.059(3) 0.028(2) 0.015(2) 0.009(2) -0.0020(18)
N(13) 0.0363(19) 0.0273(18) 0.0283(17) 0.0036(13) 0.0021(15) 0.0009(12)
N(14) 0.046(2) 0.046(2) 0.0304(18) 0.0035(18) -0.0019(16) 0.0012(16)
C(2) 0.030(2) 0.032(2) 0.0264(18) -0.0022(16) -0.0030(16) -0.0040(15)
C(1) 0.034(2) 0.0203(19) 0.0285(18) -0.0010(15) 0.0013(16) -0.0035(14)
C(3) 0.0311(19) 0.0179(18) 0.0262(17) 0.0002(14) -0.0043(15) 0.0004(13)
C(4) 0.032(2) 0.023(2) 0.0271(19) -0.0037(14) -0.0003(17) 0.0012(14)
C(5) 0.041(2) 0.030(2) 0.030(2) -0.0001(17) -0.0059(18) 0.0013(16)
C(6) 0.036(2) 0.028(2) 0.054(2) 0.0076(17) -0.010(2) -0.0015(18)
C(7) 0.030(2) 0.038(2) 0.033(2) -0.0081(17) 0.0011(17) -0.0037(17)
C(8) 0.042(2) 0.033(2) 0.0233(18) -0.0021(18) 0.0009(17) -0.0063(16)
C(9) 0.037(2) 0.073(3) 0.038(2) -0.007(2) -0.010(2) 0.000(2)
C(10) 0.039(2) 0.054(3) 0.051(2) 0.009(2) 0.007(2) 0.013(2)
C(11) 0.046(3) 0.060(3) 0.102(4) 0.002(2) 0.009(3) 0.013(3)
C(12) 0.075(5) 0.057(4) 0.163(9) 0.003(3) 0.038(5) 0.037(4)
C(13) 0.132(8) 0.083(6) 0.123(7) 0.032(5) 0.053(6) 0.063(5)
C(14) 0.112(6) 0.084(5) 0.065(4) 0.031(4) 0.033(4) 0.035(3)
C(15) 0.062(3) 0.067(3) 0.047(2) 0.024(3) 0.006(2) 0.011(2)
C(16) 0.059(3) 0.044(2) 0.032(2) 0.003(2) -0.002(2) -0.0059(19)
C(17) 0.051(2) 0.026(2) 0.052(2) 0.0041(19) 0.015(2) -0.0012(19)
C(18) 0.050(3) 0.056(3) 0.096(4) -0.002(2) 0.014(3) -0.016(3)
C(19) 0.058(4) 0.086(6) 0.197(10) -0.015(3) 0.059(5) -0.046(6)
C(20) 0.099(6) 0.081(6) 0.181(10) -0.019(5) 0.093(7) -0.022(6)
C(21) 0.163(9) 0.063(4) 0.096(5) 0.017(5) 0.086(6) 0.011(4)
C(22) 0.076(4) 0.042(3) 0.056(3) 0.005(2) 0.031(3) 0.003(2)
C(23) 0.043(2) 0.035(2) 0.031(2) 0.0034(19) 0.0008(18) -0.0015(17)
C(24) 0.043(2) 0.021(2) 0.034(2) -0.0031(17) 0.0031(18) -0.0004(15)
C(25) 0.049(2) 0.032(2) 0.046(2) 0.005(2) 0.003(2) -0.0017(19)
C(26) 0.058(3) 0.036(2) 0.071(3) 0.010(2) 0.019(2) -0.005(2)
C(27) 0.081(4) 0.042(3) 0.055(3) 0.000(2) 0.032(2) -0.009(2)
C(28) 0.084(4) 0.039(2) 0.036(2) -0.002(2) 0.015(2) -0.004(2)
C(29) 0.060(3) 0.027(2) 0.032(2) -0.004(2) 0.003(2) 0.0008(16)

loop_
_atom_type_symbol
_atom_type_description
_atom_type_scat_dispersion_real
_atom_type_scat_dispersion_imag
_atom_type_scat_source
C C 0.003 0.002
;
International Tables for Crystallography
(1992, Vol. C, Tables 4.2.6.8 and 6.1.1.4)
;
H H 0.000 0.000
;
International Tables for Crystallography
(1992, Vol. C, Table 6.1.1.4)
;
Cu Cu 0.320 1.265
;
International Tables for Crystallography
(1992, Vol. C, Tables 4.2.6.8 and 6.1.1.4)
;
W W -0.849 6.872
;
International Tables for Crystallography
(1992, Vol. C, Tables 4.2.6.8 and 6.1.1.4)
;
N N 0.006 0.003
;
International Tables for Crystallography
(1992, Vol. C, Tables 4.2.6.8 and 6.1.1.4)
;
O O 0.011 0.006
;
International Tables for Crystallography
(1992, Vol. C, Tables 4.2.6.8 and 6.1.1.4)
;

loop_
_geom_angle_atom_site_label_1
_geom_angle_atom_site_label_2
_geom_angle_atom_site_label_3
_geom_angle_site_symmetry_1
_geom_angle_site_symmetry_2
_geom_angle_site_symmetry_3
_geom_angle
_geom_angle_publ_flag
C(2) W(1) C(1) . . . 133.28(14) no
C(2) W(1) C(3) . . . 75.96(14) no
C(2) W(1) C(4) . . . 133.67(14) no
C(2) W(1) C(5) . . . 71.25(15) no
C(2) W(1) C(6) . . . 74.47(16) no
C(2) W(1) C(7) . . . 72.00(15) no
C(2) W(1) C(8) . . . 141.36(14) no
C(1) W(1) C(3) . . . 143.38(14) no
C(1) W(1) C(4) . . . 71.55(13) no
C(1) W(1) C(5) . . . 129.57(14) no
C(1) W(1) C(6) . . . 71.26(15) no
C(1) W(1) C(7) . . . 79.50(15) no
C(1) W(1) C(8) . . . 72.70(15) no
C(3) W(1) C(4) . . . 71.85(13) no
C(3) W(1) C(5) . . . 74.89(14) no
C(3) W(1) C(6) . . . 145.36(15) no
C(3) W(1) C(7) . . . 93.95(14) no
C(3) W(1) C(8) . . . 97.32(15) no
C(4) W(1) C(5) . . . 128.28(15) no
C(4) W(1) C(6) . . . 142.77(15) no
C(4) W(1) C(7) . . . 77.88(15) no
C(4) W(1) C(8) . . . 75.95(15) no
C(5) W(1) C(6) . . . 78.82(17) no
C(5) W(1) C(7) . . . 143.17(16) no
C(5) W(1) C(8) . . . 70.29(15) no
C(6) W(1) C(7) . . . 93.73(17) no
C(6) W(1) C(8) . . . 94.60(17) no
C(7) W(1) C(8) . . . 146.55(16) no
N(2) Cu(2) N(2) . . 2_555 163.78(16) no
N(2) Cu(2) N(9) . . . 91.10(15) no
N(2) Cu(2) N(9) . . 2_555 92.26(15) no
N(2) Cu(2) N(9) 2_555 . . 92.26(15) no
N(2) Cu(2) N(9) 2_555 . 2_555 91.10(15) no
N(9) Cu(2) N(9) . . 2_555 156.03(18) no
N(1) Cu(1) N(3) . . 1_565 157.80(15) no
N(1) Cu(1) N(4) . . 6_555 102.33(14) no
N(1) Cu(1) N(11) . . . 87.14(14) no
N(1) Cu(1) N(13) . . . 90.06(13) no
N(3) Cu(1) N(4) 1_565 . 6_555 99.67(14) no
N(3) Cu(1) N(11) 1_565 . . 88.48(14) no
N(3) Cu(1) N(13) 1_565 . . 89.08(13) no
N(4) Cu(1) N(11) 6_555 . . 93.97(14) no
N(4) Cu(1) N(13) 6_555 . . 99.71(14) no
N(11) Cu(1) N(13) . . . 166.32(15) no
Cu(2) N(2) C(2) . . . 160.9(3) no
Cu(1) N(1) C(1) . . . 173.5(3) no
Cu(1) N(3) C(3) 1_545 . . 175.4(3) no
Cu(1) N(4) C(4) 6_545 . . 172.1(3) no
Cu(2) N(9) C(9) . . . 124.8(3) no
Cu(2) N(9) C(10) . . . 128.6(3) no
C(9) N(9) C(10) . . . 106.5(3) no
C(9) N(10) C(15) . . . 107.3(4) no
Cu(1) N(11) C(16) . . . 127.3(3) no
Cu(1) N(11) C(17) . . . 125.9(2) no
C(16) N(11) C(17) . . . 106.8(3) no
C(16) N(12) C(22) . . . 109.2(4) no
Cu(1) N(13) C(23) . . . 124.3(3) no
Cu(1) N(13) C(24) . . . 130.6(2) no
C(23) N(13) C(24) . . . 105.1(3) no
C(23) N(14) C(29) . . . 107.6(3) no
W(1) C(2) N(2) . . . 175.6(3) no
W(1) C(1) N(1) . . . 174.2(3) no
W(1) C(3) N(3) . . . 175.3(3) no
W(1) C(4) N(4) . . . 178.7(3) no
W(1) C(5) N(5) . . . 176.6(3) no
W(1) C(6) N(6) . . . 174.9(4) no
W(1) C(7) N(7) . . . 177.9(4) no
W(1) C(8) N(8) . . . 178.4(4) no
N(9) C(9) N(10) . . . 112.6(4) no
N(9) C(10) C(11) . . . 131.1(5) no
N(9) C(10) C(15) . . . 107.9(4) no
C(11) C(10) C(15) . . . 120.9(5) no
C(10) C(11) C(12) . . . 116.2(6) no
C(11) C(12) C(13) . . . 121.0(7) no
C(12) C(13) C(14) . . . 122.0(8) no
C(13) C(14) C(15) . . . 116.5(7) no
N(10) C(15) C(10) . . . 105.7(4) no
N(10) C(15) C(14) . . . 130.9(5) no
C(10) C(15) C(14) . . . 123.3(6) no
N(11) C(16) N(12) . . . 109.7(4) no
N(11) C(17) C(18) . . . 130.5(4) no
N(11) C(17) C(22) . . . 108.2(4) no
C(18) C(17) C(22) . . . 121.2(5) no
C(17) C(18) C(19) . . . 117.2(6) no
C(18) C(19) C(20) . . . 120.8(7) no
C(19) C(20) C(21) . . . 123.8(9) no
C(20) C(21) C(22) . . . 116.5(8) no
N(12) C(22) C(17) . . . 106.0(5) no
N(12) C(22) C(21) . . . 133.6(6) no
C(17) C(22) C(21) . . . 120.4(6) no
N(13) C(23) N(14) . . . 113.3(4) no
N(13) C(24) C(25) . . . 131.7(3) no
N(13) C(24) C(29) . . . 108.0(3) no
C(25) C(24) C(29) . . . 120.1(4) no
C(24) C(25) C(26) . . . 116.7(4) no
C(25) C(26) C(27) . . . 122.7(5) no
C(26) C(27) C(28) . . . 122.0(5) no
C(27) C(28) C(29) . . . 117.1(4) no
N(14) C(29) C(24) . . . 105.9(3) no
N(14) C(29) C(28) . . . 132.6(4) no
C(24) C(29) C(28) . . . 121.4(4) no
H(1) O(1) H(1) . . 2_555 116(9) no
C(9) N(10) H(10N) . . . 126.4 no
C(15) N(10) H(10N) . . . 126.4 no
C(16) N(12) H(12N) . . . 125.4 no
C(22) N(12) H(12N) . . . 125.4 no
C(23) N(14) H(14N) . . . 126.2 no
C(29) N(14) H(14N) . . . 126.2 no
N(9) C(9) H(9) . . . 123.7 no
N(10) C(9) H(9) . . . 123.7 no
C(10) C(11) H(11) . . . 121.9 no
C(12) C(11) H(11) . . . 121.9 no
C(11) C(12) H(12) . . . 119.5 no
C(13) C(12) H(12) . . . 119.5 no
C(12) C(13) H(13) . . . 119.0 no
C(14) C(13) H(13) . . . 119.0 no
C(13) C(14) H(14) . . . 121.7 no
C(15) C(14) H(14) . . . 121.8 no
N(11) C(16) H(16) . . . 125.2 no
N(12) C(16) H(16) . . . 125.2 no
C(17) C(18) H(18) . . . 121.4 no
C(19) C(18) H(18) . . . 121.4 no
C(18) C(19) H(19) . . . 119.6 no
C(20) C(19) H(19) . . . 119.6 no
C(19) C(20) H(20) . . . 118.1 no
C(21) C(20) H(20) . . . 118.1 no
C(20) C(21) H(21) . . . 121.7 no
C(22) C(21) H(21) . . . 121.7 no
N(13) C(23) H(23) . . . 123.3 no
N(14) C(23) H(23) . . . 123.4 no
C(24) C(25) H(25) . . . 121.7 no
C(26) C(25) H(25) . . . 121.7 no
C(25) C(26) H(26) . . . 118.7 no
C(27) C(26) H(26) . . . 118.7 no
C(26) C(27) H(27) . . . 119.0 no
C(28) C(27) H(27) . . . 119.0 no
C(27) C(28) H(28) . . . 121.4 no
C(29) C(28) H(28) . . . 121.4 no

loop_
_geom_bond_atom_site_label_1
_geom_bond_atom_site_label_2
_geom_bond_site_symmetry_1
_geom_bond_site_symmetry_2
_geom_bond_distance
_geom_bond_publ_flag
W(1) C(2) . . 2.165(4) no
W(1) C(1) . . 2.176(3) no
W(1) C(3) . . 2.163(3) no
W(1) C(4) . . 2.166(4) no
W(1) C(5) . . 2.166(3) no
W(1) C(6) . . 2.145(4) no
W(1) C(7) . . 2.165(4) no
W(1) C(8) . . 2.146(4) no
Cu(2) N(2) . . 1.980(3) no
Cu(2) N(2) . 2_555 1.980(3) no
Cu(2) N(9) . . 1.954(3) no
Cu(2) N(9) . 2_555 1.954(3) no
Cu(1) N(1) . . 2.001(3) no
Cu(1) N(3) . 1_565 2.022(3) no
Cu(1) N(4) . 6_555 2.174(3) no
Cu(1) N(11) . . 1.984(3) no
Cu(1) N(13) . . 1.993(3) no
N(2) C(2) . . 1.153(5) no
N(1) C(1) . . 1.131(5) no
N(3) C(3) . . 1.137(5) no
N(4) C(4) . . 1.140(5) no
N(5) C(5) . . 1.136(5) no
N(6) C(6) . . 1.145(6) no
N(7) C(7) . . 1.139(5) no
N(8) C(8) . . 1.131(5) no
N(9) C(9) . . 1.312(6) no
N(9) C(10) . . 1.392(6) no
N(10) C(9) . . 1.326(6) no
N(10) C(15) . . 1.396(8) no
N(11) C(16) . . 1.327(5) no
N(11) C(17) . . 1.385(6) no
N(12) C(16) . . 1.362(7) no
N(12) C(22) . . 1.345(8) no
N(13) C(23) . . 1.318(5) no
N(13) C(24) . . 1.394(5) no
N(14) C(23) . . 1.328(5) no
N(14) C(29) . . 1.367(6) no
C(10) C(11) . . 1.378(8) no
C(10) C(15) . . 1.388(7) no
C(11) C(12) . . 1.390(12) no
C(12) C(13) . . 1.436(14) no
C(13) C(14) . . 1.329(13) no
C(14) C(15) . . 1.383(10) no
C(17) C(18) . . 1.384(7) no
C(17) C(22) . . 1.394(7) no
C(18) C(19) . . 1.403(11) no
C(19) C(20) . . 1.356(17) no
C(20) C(21) . . 1.355(14) no
C(21) C(22) . . 1.421(12) no
C(24) C(25) . . 1.400(6) no
C(24) C(29) . . 1.403(5) no
C(25) C(26) . . 1.364(7) no
C(26) C(27) . . 1.396(7) no
C(27) C(28) . . 1.335(8) no
C(28) C(29) . . 1.408(7) no
O(1) H(1) . . 1.05(12) no
O(1) H(1) . 2_555 1.05(12) no
N(10) H(10N) . . 0.860 no
N(12) H(12N) . . 0.860 no
N(14) H(14N) . . 0.860 no
C(9) H(9) . . 0.930 no
C(11) H(11) . . 0.930 no
C(12) H(12) . . 0.930 no
C(13) H(13) . . 0.930 no
C(14) H(14) . . 0.930 no
C(16) H(16) . . 0.930 no
C(18) H(18) . . 0.930 no
C(19) H(19) . . 0.930 no
C(20) H(20) . . 0.930 no
C(21) H(21) . . 0.930 no
C(23) H(23) . . 0.930 no
C(25) H(25) . . 0.930 no
C(26) H(26) . . 0.930 no
C(27) H(27) . . 0.930 no
C(28) H(28) . . 0.930 no

loop_
_geom_contact_atom_site_label_1
_geom_contact_atom_site_label_2
_geom_contact_distance
_geom_contact_site_symmetry_1
_geom_contact_site_symmetry_2
_geom_contact_publ_flag
N(5) N(10) 2.802(5) . 4_564 ?
N(7) N(14) 2.973(5) . 4_575 ?
N(8) N(12) 2.889(5) . 4_574 ?
N(8) C(26) 3.482(6) . 7_565 ?
N(8) C(27) 3.391(7) . 7_565 ?
N(10) N(5) 2.802(5) . 4_565 ?
N(10) C(14) 3.324(10) . 3_566 ?
N(10) C(15) 3.485(7) . 3_566 ?
N(12) N(8) 2.889(5) . 4_575 ?
N(12) C(28) 3.451(7) . 4_575 ?
N(14) N(7) 2.973(5) . 4_574 ?
N(14) C(26) 3.453(6) . 7_575 ?
N(14) C(27) 3.515(7) . 7_575 ?
C(9) C(14) 3.531(10) . 3_566 ?
C(14) N(10) 3.324(10) . 3_566 ?
C(14) C(9) 3.531(10) . 3_566 ?
C(15) N(10) 3.485(7) . 3_566 ?
C(15) C(15) 3.539(8) . 3_566 ?
C(23) C(27) 3.555(7) . 7_575 ?
C(24) C(28) 3.433(7) . 7_575 ?
C(26) N(8) 3.482(6) . 7_565 ?
C(26) N(14) 3.453(6) . 7_575 ?
C(27) N(8) 3.391(7) . 7_565 ?
C(27) N(14) 3.515(7) . 7_575 ?
C(27) C(23) 3.555(7) . 7_575 ?
C(27) C(29) 3.524(7) . 7_575 ?
C(28) N(12) 3.451(7) . 4_574 ?
C(28) C(24) 3.433(7) . 7_575 ?
C(29) C(27) 3.524(7) . 7_575 ?
N(3) H(27) 3.329 . 7_565 ?
N(4) H(28) 3.556 . 4_575 ?
N(5) H(10N) 1.968 . 4_564 ?
N(5) H(14) 3.340 . 4_564 ?
N(5) H(26) 3.558 . 7_565 ?
N(6) H(12) 3.152 . 2_565 ?
N(6) H(14) 2.890 . 4_564 ?
N(6) H(21) 3.534 . 4_574 ?
N(7) H(14N) 2.177 . 4_575 ?
N(7) H(28) 3.123 . 4_575 ?
N(8) H(12N) 2.040 . 4_574 ?
N(8) H(21) 3.475 . 4_574 ?
N(8) H(26) 3.080 . 7_565 ?
N(8) H(27) 2.904 . 7_565 ?
N(9) H(14) 3.538 . 3_566 ?
N(10) H(14) 3.399 . 3_566 ?
N(12) H(28) 3.531 . 4_575 ?
N(13) H(27) 3.472 . 7_575 ?
N(14) H(26) 3.508 . 7_575 ?
C(3) H(27) 3.255 . 7_565 ?
C(5) H(10N) 2.976 . 4_564 ?
C(5) H(14) 3.525 . 4_564 ?
C(5) H(27) 3.555 . 7_565 ?
C(6) H(14) 3.310 . 4_564 ?
C(6) H(21) 3.561 . 4_574 ?
C(7) H(14N) 3.267 . 4_575 ?
C(7) H(28) 3.453 . 4_575 ?
C(8) H(12N) 2.971 . 4_574 ?
C(8) H(21) 3.591 . 4_574 ?
C(8) H(27) 2.947 . 7_565 ?
C(9) H(14) 3.307 . 3_566 ?
C(11) H(18) 3.566 . 2_545 ?
C(11) H(23) 3.374 . 2_545 ?
C(12) H(23) 3.024 . 2_545 ?
C(13) H(10N) 3.580 . 3_566 ?
C(13) H(20) 3.222 . 3_566 ?
C(14) H(10N) 3.389 . 3_566 ?
C(15) H(10N) 3.472 . 3_566 ?
C(16) H(27) 3.493 . 4_575 ?
C(16) H(28) 3.513 . 4_575 ?
C(18) H(11) 3.360 . 2_565 ?
C(20) H(13) 2.980 . 3_566 ?
C(23) H(12) 3.104 . 2_565 ?
C(23) H(27) 3.348 . 7_575 ?
C(24) H(28) 3.476 . 7_575 ?
C(25) H(28) 3.477 . 7_575 ?
C(26) H(14N) 3.489 . 7_575 ?
C(27) H(12N) 3.506 . 4_574 ?
C(27) H(16) 3.538 . 4_574 ?
C(28) H(12N) 3.500 . 4_574 ?
H(9) H(14) 3.551 . 3_566 ?
H(10N) N(5) 1.968 . 4_565 ?
H(10N) C(5) 2.976 . 4_565 ?
H(10N) C(13) 3.580 . 3_566 ?
H(10N) C(14) 3.389 . 3_566 ?
H(10N) C(15) 3.472 . 3_566 ?
H(11) C(18) 3.360 . 2_545 ?
H(11) H(18) 2.795 . 2_545 ?
H(11) H(23) 3.320 . 2_545 ?
H(12) N(6) 3.152 . 2_545 ?
H(12) C(23) 3.104 . 2_545 ?
H(12) H(18) 3.476 . 2_545 ?
H(12) H(20) 3.589 . 3_566 ?
H(12) H(21) 3.453 . 3_566 ?
H(12) H(23) 2.652 . 2_545 ?
H(12N) N(8) 2.040 . 4_575 ?
H(12N) C(8) 2.971 . 4_575 ?
H(12N) C(27) 3.506 . 4_575 ?
H(12N) C(28) 3.500 . 4_575 ?
H(13) C(20) 2.980 . 3_566 ?
H(13) H(20) 2.384 . 3_566 ?
H(14) N(5) 3.340 . 4_565 ?
H(14) N(6) 2.890 . 4_565 ?
H(14) N(9) 3.538 . 3_566 ?
H(14) N(10) 3.399 . 3_566 ?
H(14) C(5) 3.525 . 4_565 ?
H(14) C(6) 3.310 . 4_565 ?
H(14) C(9) 3.307 . 3_566 ?
H(14) H(9) 3.551 . 3_566 ?
H(14N) N(7) 2.177 . 4_574 ?
H(14N) C(7) 3.267 . 4_574 ?
H(14N) C(26) 3.489 . 7_575 ?
H(14N) H(26) 3.371 . 7_575 ?
H(16) C(27) 3.538 . 4_575 ?
H(16) H(27) 3.190 . 4_575 ?
H(18) C(11) 3.566 . 2_565 ?
H(18) H(11) 2.795 . 2_565 ?
H(18) H(12) 3.476 . 2_565 ?
H(20) C(13) 3.222 . 3_566 ?
H(20) H(12) 3.589 . 3_566 ?
H(20) H(13) 2.384 . 3_566 ?
H(21) N(6) 3.534 . 4_575 ?
H(21) N(8) 3.475 . 4_575 ?
H(21) C(6) 3.561 . 4_575 ?
H(21) C(8) 3.591 . 4_575 ?
H(21) H(12) 3.453 . 3_566 ?
H(23) C(11) 3.374 . 2_565 ?
H(23) C(12) 3.024 . 2_565 ?
H(23) H(11) 3.320 . 2_565 ?
H(23) H(12) 2.652 . 2_565 ?
H(23) H(27) 3.542 . 7_575 ?
H(26) N(5) 3.558 . 7_565 ?
H(26) N(8) 3.080 . 7_565 ?
H(26) N(14) 3.508 . 7_575 ?
H(26) H(14N) 3.371 . 7_575 ?
H(27) N(3) 3.329 . 7_565 ?
H(27) N(8) 2.904 . 7_565 ?
H(27) N(13) 3.472 . 7_575 ?
H(27) C(3) 3.255 . 7_565 ?
H(27) C(5) 3.555 . 7_565 ?
H(27) C(8) 2.947 . 7_565 ?
H(27) C(16) 3.493 . 4_574 ?
H(27) C(23) 3.348 . 7_575 ?
H(27) H(16) 3.190 . 4_574 ?
H(27) H(23) 3.542 . 7_575 ?
H(28) N(4) 3.556 . 4_574 ?
H(28) N(7) 3.123 . 4_574 ?
H(28) N(12) 3.531 . 4_574 ?
H(28) C(7) 3.453 . 4_574 ?
H(28) C(16) 3.513 . 4_574 ?
H(28) C(24) 3.476 . 7_575 ?
H(28) C(25) 3.477 . 7_575 ?

loop_
_geom_hbond_atom_site_label_D
_geom_hbond_atom_site_label_H
_geom_hbond_atom_site_label_A
_geom_hbond_site_symmetry_A
_geom_hbond_distance_DH
_geom_hbond_distance_HA
_geom_hbond_distance_DA
_geom_hbond_angle_DHA
O(1) H(1) N(6) . 1.05(12) 2.20(12) 3.178(7) 154(10)
N(10) H(10N) N(5) 4_565 0.860 1.968 2.802(5) 163.1
N(12) H(12N) N(8) 4_575 0.860 2.040 2.888(5) 168.6
N(14) H(14N) N(7) 4_574 0.860 2.177 2.973(5) 153.8

loop_
_geom_torsion_atom_site_label_1
_geom_torsion_atom_site_label_2
_geom_torsion_atom_site_label_3
_geom_torsion_atom_site_label_4
_geom_torsion_site_symmetry_1
_geom_torsion_site_symmetry_2
_geom_torsion_site_symmetry_3
_geom_torsion_site_symmetry_4
_geom_torsion
_geom_torsion_publ_flag
C(2) W(1) C(1) N(1) . . . . -131(3) ?
C(1) W(1) C(2) N(2) . . . . 53(4) ?
C(2) W(1) C(3) N(3) . . . . 64(4) ?
C(3) W(1) C(2) N(2) . . . . -153(4) ?
C(2) W(1) C(4) N(4) . . . . 115(14) ?
C(4) W(1) C(2) N(2) . . . . 160(4) ?
C(2) W(1) C(5) N(5) . . . . -89(6) ?
C(5) W(1) C(2) N(2) . . . . -74(4) ?
C(2) W(1) C(6) N(6) . . . . 22(5) ?
C(6) W(1) C(2) N(2) . . . . 9(4) ?
C(2) W(1) C(7) N(7) . . . . 51(11) ?
C(7) W(1) C(2) N(2) . . . . 108(4) ?
C(2) W(1) C(8) N(8) . . . . 98(13) ?
C(8) W(1) C(2) N(2) . . . . -68(4) ?
C(1) W(1) C(3) N(3) . . . . -148(4) ?
C(3) W(1) C(1) N(1) . . . . 93(3) ?
C(1) W(1) C(4) N(4) . . . . -112(14) ?
C(4) W(1) C(1) N(1) . . . . 95(3) ?
C(1) W(1) C(5) N(5) . . . . 140(6) ?
C(5) W(1) C(1) N(1) . . . . -30(3) ?
C(1) W(1) C(6) N(6) . . . . -126(5) ?
C(6) W(1) C(1) N(1) . . . . -87(3) ?
C(1) W(1) C(7) N(7) . . . . -166(11) ?
C(7) W(1) C(1) N(1) . . . . 176(3) ?
C(1) W(1) C(8) N(8) . . . . -42(13) ?
C(8) W(1) C(1) N(1) . . . . 15(3) ?
C(3) W(1) C(4) N(4) . . . . 66(14) ?
C(4) W(1) C(3) N(3) . . . . -150(4) ?
C(3) W(1) C(5) N(5) . . . . -9(6) ?
C(5) W(1) C(3) N(3) . . . . -10(4) ?
C(3) W(1) C(6) N(6) . . . . 54(5) ?
C(6) W(1) C(3) N(3) . . . . 31(4) ?
C(3) W(1) C(7) N(7) . . . . -22(11) ?
C(7) W(1) C(3) N(3) . . . . 134(4) ?
C(3) W(1) C(8) N(8) . . . . 174(13) ?
C(8) W(1) C(3) N(3) . . . . -78(4) ?
C(4) W(1) C(5) N(5) . . . . 42(7) ?
C(5) W(1) C(4) N(4) . . . . 14(14) ?
C(4) W(1) C(6) N(6) . . . . -123(5) ?
C(6) W(1) C(4) N(4) . . . . -115(14) ?
C(4) W(1) C(7) N(7) . . . . -93(11) ?
C(7) W(1) C(4) N(4) . . . . 165(14) ?
C(4) W(1) C(8) N(8) . . . . -117(13) ?
C(8) W(1) C(4) N(4) . . . . -36(14) ?
C(5) W(1) C(6) N(6) . . . . 95(5) ?
C(6) W(1) C(5) N(5) . . . . -166(6) ?
C(5) W(1) C(7) N(7) . . . . 48(11) ?
C(7) W(1) C(5) N(5) . . . . -85(6) ?
C(5) W(1) C(8) N(8) . . . . 103(13) ?
C(8) W(1) C(5) N(5) . . . . 95(6) ?
C(6) W(1) C(7) N(7) . . . . 124(11) ?
C(7) W(1) C(6) N(6) . . . . -48(5) ?
C(6) W(1) C(8) N(8) . . . . 27(13) ?
C(8) W(1) C(6) N(6) . . . . 164(5) ?
C(7) W(1) C(8) N(8) . . . . -77(13) ?
C(8) W(1) C(7) N(7) . . . . -132(11) ?
N(2) Cu(2) N(2) C(2) . . 2_555 2_555 -7.9(13) ?
N(2) Cu(2) N(2) C(2) 2_555 . . . -7.9(13) ?
N(2) Cu(2) N(9) C(9) . . . . 33.0(4) ?
N(2) Cu(2) N(9) C(10) . . . . -143.5(4) ?
N(9) Cu(2) N(2) C(2) . . . . -109.8(10) ?
N(2) Cu(2) N(9) C(9) . . 2_555 2_555 -131.1(4) ?
N(2) Cu(2) N(9) C(10) . . 2_555 2_555 52.3(4) ?
N(9) Cu(2) N(2) C(2) 2_555 . . . 93.9(10) ?
N(2) Cu(2) N(9) C(9) 2_555 . . . -131.1(4) ?
N(2) Cu(2) N(9) C(10) 2_555 . . . 52.3(4) ?
N(9) Cu(2) N(2) C(2) . . 2_555 2_555 93.9(10) ?
N(2) Cu(2) N(9) C(9) 2_555 . 2_555 2_555 33.0(4) ?
N(2) Cu(2) N(9) C(10) 2_555 . 2_555 2_555 -143.5(4) ?
N(9) Cu(2) N(2) C(2) 2_555 . 2_555 2_555 -109.8(10) ?
N(9) Cu(2) N(9) C(9) . . 2_555 2_555 131.1(4) ?
N(9) Cu(2) N(9) C(10) . . 2_555 2_555 -45.5(6) ?
N(9) Cu(2) N(9) C(9) 2_555 . . . 131.1(4) ?
N(9) Cu(2) N(9) C(10) 2_555 . . . -45.5(6) ?
N(1) Cu(1) N(3) C(3) . . 1_565 1_565 7(4) ?
N(3) Cu(1) N(1) C(1) 1_565 . . . 5(3) ?
N(1) Cu(1) N(4) C(4) . . 6_555 6_555 -77(2) ?
N(4) Cu(1) N(1) C(1) 6_555 . . . 178(2) ?
N(1) Cu(1) N(11) C(16) . . . . 119.2(3) ?
N(1) Cu(1) N(11) C(17) . . . . -60.3(3) ?
N(11) Cu(1) N(1) C(1) . . . . 84(2) ?
N(1) Cu(1) N(13) C(23) . . . . 110.0(3) ?
N(1) Cu(1) N(13) C(24) . . . . -68.3(3) ?
N(13) Cu(1) N(1) C(1) . . . . -82(3) ?
N(3) Cu(1) N(4) C(4) 1_565 . 6_555 6_555 100(2) ?
N(4) Cu(1) N(3) C(3) 6_555 . 1_565 1_565 -165(4) ?
N(3) Cu(1) N(11) C(16) 1_565 . . . -82.6(3) ?
N(3) Cu(1) N(11) C(17) 1_565 . . . 98.0(3) ?
N(11) Cu(1) N(3) C(3) . . 1_565 1_565 -72(4) ?
N(3) Cu(1) N(13) C(23) 1_565 . . . -47.8(3) ?
N(3) Cu(1) N(13) C(24) 1_565 . . . 133.9(3) ?
N(13) Cu(1) N(3) C(3) . . 1_565 1_565 95(4) ?
N(4) Cu(1) N(11) C(16) 6_555 . . . 17.0(3) ?
N(4) Cu(1) N(11) C(17) 6_555 . . . -162.4(3) ?
N(11) Cu(1) N(4) C(4) . . 6_555 6_555 11(2) ?
N(4) Cu(1) N(13) C(23) 6_555 . . . -147.5(3) ?
N(4) Cu(1) N(13) C(24) 6_555 . . . 34.3(3) ?
N(13) Cu(1) N(4) C(4) . . 6_555 6_555 -169(2) ?
N(11) Cu(1) N(13) C(23) . . . . 32.0(7) ?
N(11) Cu(1) N(13) C(24) . . . . -146.3(5) ?
N(13) Cu(1) N(11) C(16) . . . . -162.4(5) ?
N(13) Cu(1) N(11) C(17) . . . . 18.1(7) ?
Cu(2) N(2) C(2) W(1) . . . . -28(5) ?
Cu(1) N(1) C(1) W(1) . . . . 95(4) ?
Cu(1) N(3) C(3) W(1) 1_545 . . . -53(7) ?
Cu(1) N(4) C(4) W(1) 6_545 . . . 11(16) ?
Cu(2) N(9) C(9) N(10) . . . . -178.3(3) ?
Cu(2) N(9) C(10) C(11) . . . . 2.3(8) ?
Cu(2) N(9) C(10) C(15) . . . . 178.3(3) ?
C(9) N(9) C(10) C(11) . . . . -174.8(6) ?
C(9) N(9) C(10) C(15) . . . . 1.2(6) ?
C(10) N(9) C(9) N(10) . . . . -1.1(6) ?
C(9) N(10) C(15) C(10) . . . . 0.3(6) ?
C(9) N(10) C(15) C(14) . . . . 178.9(7) ?
C(15) N(10) C(9) N(9) . . . . 0.5(6) ?
Cu(1) N(11) C(16) N(12) . . . . -179.4(3) ?
Cu(1) N(11) C(17) C(18) . . . . -0.3(5) ?
Cu(1) N(11) C(17) C(22) . . . . 178.7(3) ?
C(16) N(11) C(17) C(18) . . . . -179.8(3) ?
C(16) N(11) C(17) C(22) . . . . -0.9(5) ?
C(17) N(11) C(16) N(12) . . . . 0.1(4) ?
C(16) N(12) C(22) C(17) . . . . -1.3(6) ?
C(16) N(12) C(22) C(21) . . . . -179.3(7) ?
C(22) N(12) C(16) N(11) . . . . 0.7(6) ?
Cu(1) N(13) C(23) N(14) . . . . -177.5(3) ?
Cu(1) N(13) C(24) C(25) . . . . -5.3(6) ?
Cu(1) N(13) C(24) C(29) . . . . 178.5(3) ?
C(23) N(13) C(24) C(25) . . . . 176.2(4) ?
C(23) N(13) C(24) C(29) . . . . 0.0(3) ?
C(24) N(13) C(23) N(14) . . . . 1.1(5) ?
C(23) N(14) C(29) C(24) . . . . 1.6(5) ?
C(23) N(14) C(29) C(28) . . . . -174.7(5) ?
C(29) N(14) C(23) N(13) . . . . -1.8(5) ?
N(9) C(10) C(11) C(12) . . . . 178.2(6) ?
N(9) C(10) C(15) N(10) . . . . -0.9(6) ?
N(9) C(10) C(15) C(14) . . . . -179.6(6) ?
C(11) C(10) C(15) N(10) . . . . 175.5(5) ?
C(11) C(10) C(15) C(14) . . . . -3.2(10) ?
C(15) C(10) C(11) C(12) . . . . 2.7(9) ?
C(10) C(11) C(12) C(13) . . . . -1.5(11) ?
C(11) C(12) C(13) C(14) . . . . 0.6(13) ?
C(12) C(13) C(14) C(15) . . . . -0.8(14) ?
C(13) C(14) C(15) N(10) . . . . -176.3(7) ?
C(13) C(14) C(15) C(10) . . . . 2.1(12) ?
N(11) C(17) C(18) C(19) . . . . -179.7(5) ?
N(11) C(17) C(22) N(12) . . . . 1.3(5) ?
N(11) C(17) C(22) C(21) . . . . 179.7(5) ?
C(18) C(17) C(22) N(12) . . . . -179.6(4) ?
C(18) C(17) C(22) C(21) . . . . -1.3(8) ?
C(22) C(17) C(18) C(19) . . . . 1.4(8) ?
C(17) C(18) C(19) C(20) . . . . -0.5(10) ?
C(18) C(19) C(20) C(21) . . . . -0.6(11) ?
C(19) C(20) C(21) C(22) . . . . 0.8(13) ?
C(20) C(21) C(22) N(12) . . . . 178.0(7) ?
C(20) C(21) C(22) C(17) . . . . 0.1(8) ?
N(13) C(24) C(25) C(26) . . . . -175.5(4) ?
N(13) C(24) C(29) N(14) . . . . -1.0(4) ?
N(13) C(24) C(29) C(28) . . . . 175.8(4) ?
C(25) C(24) C(29) N(14) . . . . -177.8(4) ?
C(25) C(24) C(29) C(28) . . . . -0.9(6) ?
C(29) C(24) C(25) C(26) . . . . 0.3(6) ?
C(24) C(25) C(26) C(27) . . . . -0.3(6) ?
C(25) C(26) C(27) C(28) . . . . 0.9(8) ?
C(26) C(27) C(28) C(29) . . . . -1.4(8) ?
C(27) C(28) C(29) N(14) . . . . 177.3(5) ?
C(27) C(28) C(29) C(24) . . . . 1.5(7) ?
